data_7036345
loop_
_publ_author_name
'Karthikeyan, S.'
'Nagarajaprakash, R.'
'Satheesh, Garisekurthi'
'Ashok Kumar, Chowan'
'Manimaran, Bala'

_publ_section_title
;
 Self-assembly of a fac-Mn(CO)3-core containing dinuclear metallacycles
 using flexible ditopic linkers.
;
_journal_issue 39
_journal_name_full 'Dalton transactions (Cambridge, England : 2003)'
_journal_page_first 17389
_journal_page_last 17398
_journal_paper_doi 10.1039/c5dt01866h
_journal_volume 44
_journal_year 2015
_chemical_formula_moiety 'C34.04 H24 Br2.04 Mn2 N4 O14.04, 2(C H2 Cl2), 2(C H0.75 Cl2)'
_chemical_formula_sum 'C38 H29 Br2 Cl8 Mn2 N4 O14'
_chemical_formula_weight 1318.95
_chemical_name_systematic
;
 ? 
;
_space_group_crystal_system monoclinic
_space_group_IT_number 14
_space_group_name_Hall '-P 2ybc'
_space_group_name_H-M_alt 'P 1 21/c 1'
_symmetry_space_group_name_Hall '-P 2ybc'
_symmetry_space_group_name_H-M 'P 1 21/c 1'
_atom_sites_solution_hydrogens geom
_atom_sites_solution_primary direct
_atom_sites_solution_secondary difmap
_audit_creation_date 2015-07-13
_audit_creation_method
;
Olex2 1.2
(compiled 2015.01.26 svn.r3150 for OlexSys, GUI svn.r4998)
;
_audit_update_record
;
2015-08-14 deposited with the CCDC.
2015-09-01 downloaded from the CCDC.
;
_cell_angle_alpha 90.00
_cell_angle_beta 107.932(4)
_cell_angle_gamma 90.00
_cell_formula_units_Z 2
_cell_length_a 12.5491(4)
_cell_length_b 13.3073(7)
_cell_length_c 15.8423(6)
_cell_measurement_reflns_used 6080
_cell_measurement_temperature 150(2)
_cell_measurement_theta_max 29.2013
_cell_measurement_theta_min 2.7100
_cell_volume 2517.06(19)
_computing_cell_refinement
;
CrysAlisPro, Oxford Diffraction Ltd.,
Version 1.171.33.66 (release 28-04-2010 CrysAlis171 .NET)
(compiled Apr 28 2010,14:27:37)
;
_computing_data_collection
;
CrysAlisPro, Oxford Diffraction Ltd.,
Version 1.171.33.66 (release 28-04-2010 CrysAlis171 .NET)
(compiled Apr 28 2010,14:27:37)
;
_computing_data_reduction
;
CrysAlisPro, Oxford Diffraction Ltd.,
Version 1.171.33.66 (release 28-04-2010 CrysAlis171 .NET)
(compiled Apr 28 2010,14:27:37)
;
_computing_molecular_graphics 'Olex2 (Dolomanov et al., 2009)'
_computing_publication_material 'Olex2 (Dolomanov et al., 2009)'
_computing_structure_refinement 'ShelXL (Sheldrick, 2008)'
_computing_structure_solution 'ShelXS (Sheldrick, 2008)'
_diffrn_ambient_temperature 150(2)
_diffrn_detector_area_resol_mean 15.9821
_diffrn_measured_fraction_theta_full 0.999
_diffrn_measured_fraction_theta_max 0.999
_diffrn_measurement_details
;
  1 omega   36.00   95.00   1.0000    4.1700
omega____ theta____ kappa____ phi______ frames
    -       19.2928  179.0000    0.0000 59

  2 omega   -1.00   70.00   1.0000    4.1700
omega____ theta____ kappa____ phi______ frames
    -       19.2928   52.0000   48.0000 71

  3 omega  -11.00   19.00   1.0000    4.1700
omega____ theta____ kappa____ phi______ frames
    -       19.2928   90.0000  -41.0000 30

  4 omega   35.00   68.00   1.0000    4.1700
omega____ theta____ kappa____ phi______ frames
    -       19.2928  179.0000  -90.0000 33

  5 omega  -20.00   41.00   1.0000    4.1700
omega____ theta____ kappa____ phi______ frames
    -       19.2928  -37.0000   30.0000 61
;
_diffrn_measurement_device_type 'Xcalibur, Eos'
_diffrn_measurement_method '\w scans'
_diffrn_orient_matrix_UB_11 0.0350409000
_diffrn_orient_matrix_UB_12 0.0075719000
_diffrn_orient_matrix_UB_13 -0.0270508000
_diffrn_orient_matrix_UB_21 0.0242375000
_diffrn_orient_matrix_UB_22 -0.0480820000
_diffrn_orient_matrix_UB_23 0.0123163000
_diffrn_orient_matrix_UB_31 -0.0413854000
_diffrn_orient_matrix_UB_32 -0.0217409000
_diffrn_orient_matrix_UB_33 -0.0364737000
_diffrn_radiation_monochromator graphite
_diffrn_radiation_type MoK\a
_diffrn_radiation_wavelength 0.71073
_diffrn_reflns_av_R_equivalents 0.0393
_diffrn_reflns_av_unetI/netI 0.0535
_diffrn_reflns_limit_h_max 12
_diffrn_reflns_limit_h_min -14
_diffrn_reflns_limit_k_max 12
_diffrn_reflns_limit_k_min -15
_diffrn_reflns_limit_l_max 18
_diffrn_reflns_limit_l_min -17
_diffrn_reflns_number 10527
_diffrn_reflns_theta_full 24.99
_diffrn_reflns_theta_max 24.99
_diffrn_reflns_theta_min 2.72
_diffrn_source 'Enhance (Mo) X-ray Source'
_exptl_absorpt_coefficient_mu 2.579
_exptl_absorpt_correction_T_max 1.00000
_exptl_absorpt_correction_T_min 0.51641
_exptl_absorpt_correction_type multi-scan
_exptl_absorpt_process_details
;
CrysAlisPro, Oxford Diffraction Ltd.,
Version 1.171.33.66 (release 28-04-2010 CrysAlis171 .NET)
(compiled Apr 28 2010,14:27:37)
Empirical absorption correction using spherical harmonics,
 implemented in SCALE3 ABSPACK scaling algorithm.
;
_exptl_crystal_colour 'clear yellow'
_exptl_crystal_colour_lustre clear
_exptl_crystal_colour_primary yellow
_exptl_crystal_density_diffrn 1.740
_exptl_crystal_density_method 'not measured'
_exptl_crystal_description block
_exptl_crystal_F_000 1306
_exptl_crystal_size_max 0.2
_exptl_crystal_size_mid 0.2
_exptl_crystal_size_min 0.10
_refine_diff_density_max 1.491
_refine_diff_density_min -1.506
_refine_diff_density_rms 0.128
_refine_ls_extinction_method none
_refine_ls_goodness_of_fit_ref 1.108
_refine_ls_hydrogen_treatment constr
_refine_ls_matrix_type full
_refine_ls_number_parameters 319
_refine_ls_number_reflns 4417
_refine_ls_number_restraints 9
_refine_ls_restrained_S_all 1.375
_refine_ls_R_factor_all 0.0788
_refine_ls_R_factor_gt 0.0598
_refine_ls_shift/su_max 0.000
_refine_ls_shift/su_mean 0.000
_refine_ls_structure_factor_coef Fsqd
_refine_ls_weighting_details 'calc w=1/[\s^2^(Fo^2^)+(0.0930P)^2^+4.0967P] where P=(Fo^2^+2Fc^2^)/3'
_refine_ls_weighting_scheme calc
_refine_ls_wR_factor_gt 0.1611
_refine_ls_wR_factor_ref 0.1674
_reflns_number_gt 3289
_reflns_number_total 4417
_reflns_threshold_expression >2sigma(I)
_cod_data_source_file c5dt01866h2.cif
_cod_data_source_block 3a
_cod_depositor_comments 'Adding full bibliography for 7036343--7036345.cif.'
_cod_original_cell_volume 2517.06(18)
_cod_database_code 7036345
_chemical_oxdiff_formula 'C48 H34 O14 N4 Br2 Mn2'
_chemical_oxdiff_usercomment '150 K, ORANGE, BLOCK'
_reflns_odcompleteness_completeness 99.83
_reflns_odcompleteness_iscentric 1
_reflns_odcompleteness_theta 26.32
_olex2_refinement_description
;
1. Fixed Uiso
 At 1.2 times of:
  All C(H) groups, All C(H,H) groups
2. Restrained distances
 Mn1-C17 = Mn1-C17'
 1.797 with sigma of 0.01
 C17-O7 = C17'-O7'
 1.154 with sigma of 0.01
 Mn1-Br1'
 2.532 with sigma of 0.01
 Mn1-O7'
 2.94 with sigma of 0.01
 Cl0A-C19
 1.852 with sigma of 0.02
 Cl2-C19
 1.102 with sigma of 0.02
 Cl1A-C19
 2.102 with sigma of 0.02
3. Uiso/Uaniso restraints and constraints
Uanis(C17) = Uanis(C17')
Uanis(O7) = Uanis(O7')
Uanis(Br1) = Uanis(Br1')
Uanis(Cl1) = Uanis(Cl0A) = Uanis(Cl1A) = Uanis(Cl2)
4. Others
 Sof(Br1)=Sof(C17)=Sof(O7)=FVAR(1)
 Sof(Br1')=Sof(O7')=Sof(C17')=FVAR(2)
 Sof(Cl0A)=Sof(Cl1A)=1-FVAR(3)
 Sof(H19A)=Sof(H19B)=Sof(Cl1)=Sof(Cl2)=FVAR(3)
5.a Secondary CH2 refined with riding coordinates:
 C7(H7A,H7B), C8(H8A,H8B), C18(H18A,H18B), C19(H19A,H19B)
5.b Aromatic/amide H refined with riding coordinates:
 C1(H1), C2(H2), C4(H4), C5(H5), C10(H10), C11(H11), C13(H13), C14(H14)
;
_olex2_submission_special_instructions 'No special instructions were received'

loop_
_space_group_symop_id
_space_group_symop_operation_xyz
1 'x, y, z'
2 '-x, y+1/2, -z+1/2'
3 '-x, -y, -z'
4 'x, -y-1/2, z-1/2'

loop_
_atom_site_label
_atom_site_type_symbol
_atom_site_fract_x
_atom_site_fract_y
_atom_site_fract_z
_atom_site_U_iso_or_equiv
_atom_site_adp_type
_atom_site_occupancy
_atom_site_calc_flag
_atom_site_disorder_assembly
_atom_site_disorder_group
_atom_site_refinement_flags_posn
C1 C 0.7343(5) 0.6164(5) 0.3746(4) 0.0160(14) Uani 1 d . . .
H1 H 0.7713 0.6746 0.3667 0.019 Uiso 1 calc . . R
C2 C 0.7453(5) 0.5849(5) 0.4599(4) 0.0165(15) Uani 1 d . . .
H2 H 0.7907 0.6201 0.5084 0.020 Uiso 1 calc . . R
C3 C 0.6876(5) 0.4999(5) 0.4727(4) 0.0152(14) Uani 1 d . . .
C4 C 0.6274(5) 0.4458(5) 0.3988(4) 0.0157(14) Uani 1 d . . .
H4 H 0.5900 0.3872 0.4048 0.019 Uiso 1 calc . . R
C5 C 0.6239(5) 0.4811(5) 0.3156(4) 0.0164(14) Uani 1 d . . .
H5 H 0.5856 0.4431 0.2664 0.020 Uiso 1 calc . . R
C6 C 0.6934(5) 0.4727(5) 0.5654(4) 0.0153(14) Uani 1 d . . .
C7 C 0.6060(5) 0.3769(5) 0.6522(4) 0.0188(15) Uani 1 d . . .
H7A H 0.5276 0.3671 0.6471 0.023 Uiso 1 calc . . R
H7B H 0.6346 0.4309 0.6941 0.023 Uiso 1 calc . . R
C8 C 0.6697(5) 0.2823(5) 0.6861(5) 0.0184(15) Uani 1 d . . .
H8A H 0.6514 0.2576 0.7376 0.022 Uiso 1 calc . . R
H8B H 0.6510 0.2307 0.6407 0.022 Uiso 1 calc . . R
C9 C 0.8601(6) 0.2330(5) 0.7393(4) 0.0175(15) Uani 1 d . . .
C10 C 0.8821(5) 0.6073(5) 0.2362(4) 0.0177(15) Uani 1 d . . .
H10 H 0.8642 0.5408 0.2439 0.021 Uiso 1 calc . . R
C11 C 0.9942(6) 0.6341(5) 0.2557(4) 0.0189(15) Uani 1 d . . .
H11 H 1.0503 0.5867 0.2774 0.023 Uiso 1 calc . . R
C12 C 1.0207(5) 0.7317(5) 0.2424(4) 0.0162(14) Uani 1 d . . .
C13 C 0.9350(6) 0.8006(5) 0.2109(5) 0.0207(16) Uani 1 d . . .
H13 H 0.9508 0.8670 0.2009 0.025 Uiso 1 calc . . R
C14 C 0.8264(6) 0.7695(5) 0.1947(4) 0.0195(15) Uani 1 d . . .
H14 H 0.7696 0.8167 0.1744 0.023 Uiso 1 calc . . R
C15 C 0.4856(6) 0.6013(6) 0.1537(5) 0.0239(16) Uani 1 d B . .
C16 C 0.5931(6) 0.6984(5) 0.0712(5) 0.0232(16) Uani 1 d B . .
C18 C 0.1276(11) 0.7313(10) 0.5487(9) 0.074(3) Uani 1 d . . .
H18A H 0.0803 0.7818 0.5632 0.089 Uiso 1 calc . . R
H18B H 0.1828 0.7105 0.6036 0.089 Uiso 1 calc . . R
C19 C 0.8169(10) 0.9384(9) 0.4257(9) 0.089(4) Uani 1 d . . D
H19A H 0.8030 1.0042 0.4466 0.107 Uiso 0.377(5) calc A 1 R
H19B H 0.7528 0.9196 0.3759 0.107 Uiso 0.377(5) calc A 1 R
N1 N 0.6720(4) 0.5660(4) 0.3021(3) 0.0160(12) Uani 1 d B . .
N2 N 0.7978(4) 0.6751(4) 0.2064(4) 0.0165(12) Uani 1 d B . .
O1 O 0.7570(4) 0.5119(4) 0.6303(3) 0.0258(12) Uani 1 d . . .
O2 O 0.6156(4) 0.4048(3) 0.5664(3) 0.0173(10) Uani 1 d . . .
O3 O 0.7885(4) 0.3074(4) 0.7099(3) 0.0211(11) Uani 1 d . . .
O4 O 0.8336(4) 0.1488(4) 0.7492(4) 0.0317(13) Uani 1 d . . .
O5 O 0.5680(5) 0.7382(5) 0.0043(4) 0.0423(15) Uani 1 d . . .
O6 O 0.3920(4) 0.5841(5) 0.1398(4) 0.0422(16) Uani 1 d . . .
Cl3 Cl 0.1949(3) 0.7835(3) 0.4813(2) 0.0883(11) Uani 1 d . . .
Cl4 Cl 0.0446(3) 0.6268(2) 0.5010(3) 0.0867(11) Uani 1 d . . .
Mn1 Mn 0.63087(8) 0.63288(8) 0.17632(6) 0.0157(3) Uani 1 d . . D
Br1 Br 0.58925(7) 0.79165(7) 0.24838(5) 0.0244(3) Uani 0.915(5) d B 1 .
C17 C 0.6478(7) 0.5195(6) 0.1175(5) 0.0191(18) Uani 0.915(5) d B 1 D
O7 O 0.6548(9) 0.4500(7) 0.0765(6) 0.050(3) Uani 0.915(5) d B 1 D
Br1' Br 0.6534(12) 0.4796(9) 0.0939(10) 0.0244(3) Uani 0.105(4) d B 2 D
O7' O 0.582(7) 0.834(2) 0.231(5) 0.050(3) Uani 0.105(4) d B 2 D
C17' C 0.592(6) 0.749(2) 0.218(4) 0.0191(18) Uani 0.105(4) d B 2 D
Cl1 Cl 0.8391(16) 0.8512(14) 0.5094(10) 0.0715(12) Uani 0.377(5) d A 1 .
Cl2 Cl 0.9473(8) 0.9404(7) 0.3919(5) 0.0715(12) Uani 0.377(5) d A 1 D
Cl0A Cl 0.8585(10) 0.8415(8) 0.4975(6) 0.0715(12) Uani 0.623(5) d A 2 D
Cl1A Cl 0.8812(5) 0.9936(4) 0.3721(3) 0.0715(12) Uani 0.623(5) d A 2 D

loop_
_atom_site_aniso_label
_atom_site_aniso_U_11
_atom_site_aniso_U_22
_atom_site_aniso_U_33
_atom_site_aniso_U_23
_atom_site_aniso_U_13
_atom_site_aniso_U_12
C1 0.009(3) 0.014(4) 0.026(4) -0.001(3) 0.006(3) -0.003(3)
C2 0.015(3) 0.012(4) 0.018(3) -0.002(3) -0.001(3) -0.003(3)
C3 0.011(3) 0.014(4) 0.021(3) 0.000(3) 0.004(3) 0.005(3)
C4 0.013(3) 0.010(4) 0.023(4) 0.001(3) 0.004(3) -0.003(3)
C5 0.016(3) 0.015(4) 0.017(3) -0.004(3) 0.003(3) -0.005(3)
C6 0.016(3) 0.012(3) 0.018(3) 0.001(3) 0.006(3) -0.001(3)
C7 0.014(3) 0.023(4) 0.022(3) 0.004(3) 0.008(3) 0.000(3)
C8 0.006(3) 0.019(4) 0.030(4) 0.006(3) 0.005(3) -0.002(3)
C9 0.015(3) 0.014(4) 0.023(4) 0.003(3) 0.005(3) 0.002(3)
C10 0.017(3) 0.011(4) 0.026(4) 0.003(3) 0.007(3) 0.005(3)
C11 0.015(3) 0.017(4) 0.024(4) -0.002(3) 0.004(3) -0.001(3)
C12 0.017(4) 0.012(4) 0.021(3) 0.001(3) 0.007(3) -0.001(3)
C13 0.018(4) 0.012(4) 0.032(4) 0.006(3) 0.009(3) 0.001(3)
C14 0.015(4) 0.019(4) 0.023(4) 0.004(3) 0.005(3) 0.010(3)
C15 0.017(4) 0.033(5) 0.020(4) 0.002(3) 0.002(3) -0.005(3)
C16 0.017(4) 0.023(4) 0.028(4) -0.001(3) 0.005(3) 0.002(3)
C18 0.082(9) 0.077(9) 0.077(8) -0.003(7) 0.045(7) 0.006(7)
C19 0.071(9) 0.059(8) 0.110(11) 0.005(7) -0.012(8) 0.006(7)
N1 0.012(3) 0.018(3) 0.018(3) -0.001(2) 0.005(2) 0.002(2)
N2 0.015(3) 0.012(3) 0.023(3) 0.005(2) 0.008(2) 0.003(2)
O1 0.033(3) 0.020(3) 0.021(3) -0.001(2) 0.003(2) -0.007(2)
O2 0.016(2) 0.017(3) 0.018(2) 0.0017(19) 0.0051(19) -0.005(2)
O3 0.010(2) 0.017(3) 0.034(3) 0.004(2) 0.004(2) -0.0001(19)
O4 0.020(3) 0.017(3) 0.055(4) 0.009(2) 0.008(2) -0.001(2)
O5 0.042(4) 0.053(4) 0.030(3) 0.025(3) 0.008(3) 0.009(3)
O6 0.020(3) 0.073(5) 0.030(3) 0.003(3) 0.003(2) -0.012(3)
Cl3 0.099(3) 0.101(3) 0.084(2) -0.0236(19) 0.055(2) -0.032(2)
Cl4 0.0553(18) 0.063(2) 0.143(3) -0.009(2) 0.0317(19) -0.0026(15)
Mn1 0.0113(5) 0.0179(6) 0.0174(6) 0.0027(4) 0.0037(4) 0.0004(4)
Br1 0.0193(5) 0.0212(6) 0.0328(5) 0.0035(3) 0.0084(3) 0.0073(4)
C17 0.020(4) 0.016(5) 0.022(5) 0.011(4) 0.009(3) 0.005(4)
O7 0.078(6) 0.033(6) 0.040(5) -0.004(4) 0.021(4) 0.006(5)
Br1' 0.0193(5) 0.0212(6) 0.0328(5) 0.0035(3) 0.0084(3) 0.0073(4)
O7' 0.078(6) 0.033(6) 0.040(5) -0.004(4) 0.021(4) 0.006(5)
C17' 0.020(4) 0.016(5) 0.022(5) 0.011(4) 0.009(3) 0.005(4)
Cl1 0.111(3) 0.059(2) 0.0498(18) 0.0029(14) 0.0324(15) -0.024(2)
Cl2 0.111(3) 0.059(2) 0.0498(18) 0.0029(14) 0.0324(15) -0.024(2)
Cl0A 0.111(3) 0.059(2) 0.0498(18) 0.0029(14) 0.0324(15) -0.024(2)
Cl1A 0.111(3) 0.059(2) 0.0498(18) 0.0029(14) 0.0324(15) -0.024(2)

loop_
_atom_type_symbol
_atom_type_description
_atom_type_scat_dispersion_real
_atom_type_scat_dispersion_imag
_atom_type_scat_source
C C 0.0033 0.0016 'International Tables Vol C Tables 4.2.6.8 and 6.1.1.4'
H H 0.0000 0.0000 'International Tables Vol C Tables 4.2.6.8 and 6.1.1.4'
Br Br -0.2901 2.4595 'International Tables Vol C Tables 4.2.6.8 and 6.1.1.4'
Cl Cl 0.1484 0.1585 'International Tables Vol C Tables 4.2.6.8 and 6.1.1.4'
Mn Mn 0.3368 0.7283 'International Tables Vol C Tables 4.2.6.8 and 6.1.1.4'
N N 0.0061 0.0033 'International Tables Vol C Tables 4.2.6.8 and 6.1.1.4'
O O 0.0106 0.0060 'International Tables Vol C Tables 4.2.6.8 and 6.1.1.4'

loop_
_geom_angle_atom_site_label_1
_geom_angle_atom_site_label_2
_geom_angle_atom_site_label_3
_geom_angle
_geom_angle_site_symmetry_3
C2 C1 H1 118.7 .
N1 C1 H1 118.7 .
N1 C1 C2 122.5(6) .
C1 C2 H2 120.3 .
C1 C2 C3 119.3(6) .
C3 C2 H2 120.3 .
C2 C3 C6 118.1(6) .
C4 C3 C2 118.3(6) .
C4 C3 C6 123.6(6) .
C3 C4 H4 120.8 .
C3 C4 C5 118.4(6) .
C5 C4 H4 120.8 .
C4 C5 H5 118.0 .
N1 C5 C4 123.9(6) .
N1 C5 H5 118.0 .
O1 C6 C3 123.5(6) .
O1 C6 O2 125.1(6) .
O2 C6 C3 111.2(5) .
H7A C7 H7B 108.0 .
C8 C7 H7A 109.4 .
C8 C7 H7B 109.4 .
O2 C7 H7A 109.4 .
O2 C7 H7B 109.4 .
O2 C7 C8 111.2(5) .
C7 C8 H8A 110.3 .
C7 C8 H8B 110.3 .
H8A C8 H8B 108.6 .
O3 C8 C7 106.9(5) .
O3 C8 H8A 110.3 .
O3 C8 H8B 110.3 .
O3 C9 C12 111.1(6) 3_766
O4 C9 C12 124.6(6) 3_766
O4 C9 O3 124.3(6) .
C11 C10 H10 118.9 .
N2 C10 H10 118.9 .
N2 C10 C11 122.2(6) .
C10 C11 H11 120.5 .
C12 C11 C10 119.0(6) .
C12 C11 H11 120.5 .
C11 C12 C9 122.6(6) 3_766
C11 C12 C13 118.9(6) .
C13 C12 C9 118.5(6) 3_766
C12 C13 H13 120.5 .
C14 C13 C12 119.0(6) .
C14 C13 H13 120.5 .
C13 C14 H14 118.2 .
N2 C14 C13 123.6(6) .
N2 C14 H14 118.2 .
O6 C15 Mn1 177.9(7) .
O5 C16 Mn1 178.7(7) .
H18A C18 H18B 107.7 .
Cl3 C18 H18A 108.9 .
Cl3 C18 H18B 108.9 .
Cl3 C18 Cl4 113.3(7) .
Cl4 C18 H18A 108.9 .
Cl4 C18 H18B 108.9 .
H19A C19 H19B 108.7 .
Cl1 C19 H19A 110.5 .
Cl1 C19 H19B 110.5 .
Cl1 C19 Cl2 106.3(9) .
Cl2 C19 H19A 110.5 .
Cl2 C19 H19B 110.5 .
Cl0A C19 H19A 120.6 .
Cl0A C19 H19B 110.9 .
Cl0A C19 Cl1 12.5(7) .
Cl0A C19 Cl2 95.0(7) .
Cl1A C19 H19A 86.4 .
Cl1A C19 H19B 96.9 .
Cl1A C19 Cl1 139.9(10) .
Cl1A C19 Cl2 34.6(4) .
Cl1A C19 Cl0A 129.3(8) .
C1 N1 Mn1 120.3(5) .
C5 N1 C1 117.3(6) .
C5 N1 Mn1 121.5(4) .
C10 N2 Mn1 121.5(5) .
C14 N2 C10 117.3(6) .
C14 N2 Mn1 121.2(4) .
C6 O2 C7 117.2(5) .
C9 O3 C8 116.6(5) .
C15 Mn1 C16 88.1(3) .
C15 Mn1 N1 91.6(3) .
C15 Mn1 N2 177.2(3) .
C15 Mn1 Br1 87.0(3) .
C15 Mn1 C17 88.6(4) .
C15 Mn1 Br1' 88.6(4) .
C15 Mn1 C17' 84(2) .
C16 Mn1 N1 176.1(3) .
C16 Mn1 N2 92.4(3) .
C16 Mn1 Br1 88.9(2) .
C16 Mn1 C17 88.1(3) .
C16 Mn1 Br1' 87.3(4) .
N1 Mn1 Br1 87.16(15) .
N1 Mn1 Br1' 96.7(4) .
N2 Mn1 N1 87.7(2) .
N2 Mn1 Br1 90.25(16) .
N2 Mn1 Br1' 94.2(4) .
C17 Mn1 N1 95.8(3) .
C17 Mn1 N2 94.2(3) .
C17 Mn1 Br1 174.7(3) .
C17 Mn1 Br1' 0.9(5) .
Br1' Mn1 Br1 174.3(3) .
C17' Mn1 C16 85(2) .
C17' Mn1 N1 92(2) .
C17' Mn1 N2 93(2) .
C17' Mn1 Br1 5(2) .
C17' Mn1 C17 170(2) .
C17' Mn1 Br1' 169(2) .
O7 C17 Mn1 176.6(7) .
O7' C17' Mn1 162(4) .

loop_
_geom_bond_atom_site_label_1
_geom_bond_atom_site_label_2
_geom_bond_distance
_geom_bond_site_symmetry_2
C1 H1 0.9300 .
C1 C2 1.381(9) .
C1 N1 1.352(8) .
C2 H2 0.9300 .
C2 C3 1.390(9) .
C3 C4 1.383(9) .
C3 C6 1.493(9) .
C4 H4 0.9300 .
C4 C5 1.387(9) .
C5 H5 0.9300 .
C5 N1 1.328(8) .
C6 O1 1.210(8) .
C6 O2 1.334(8) .
C7 H7A 0.9700 .
C7 H7B 0.9700 .
C7 C8 1.499(9) .
C7 O2 1.450(8) .
C8 H8A 0.9700 .
C8 H8B 0.9700 .
C8 O3 1.460(7) .
C9 C12 1.508(9) 3_766
C9 O3 1.322(8) .
C9 O4 1.192(8) .
C10 H10 0.9300 .
C10 C11 1.391(9) .
C10 N2 1.359(8) .
C11 H11 0.9300 .
C11 C12 1.373(9) .
C12 C9 1.508(9) 3_766
C12 C13 1.385(9) .
C13 H13 0.9300 .
C13 C14 1.370(10) .
C14 H14 0.9300 .
C14 N2 1.335(9) .
C15 O6 1.150(8) .
C15 Mn1 1.796(7) .
C16 O5 1.139(9) .
C16 Mn1 1.809(8) .
C18 H18A 0.9700 .
C18 H18B 0.9700 .
C18 Cl3 1.700(12) .
C18 Cl4 1.762(13) .
C19 H19A 0.9700 .
C19 H19B 0.9700 .
C19 Cl1 1.72(2) .
C19 Cl2 1.873(14) .
C19 Cl0A 1.692(14) .
C19 Cl1A 1.527(12) .
N1 Mn1 2.097(5) .
N2 Mn1 2.078(6) .
Mn1 Br1 2.5312(13) .
Mn1 C17 1.820(7) .
Mn1 Br1' 2.484(10) .
Mn1 C17' 1.805(12) .
C17 O7 1.149(10) .
O7' C17' 1.162(12) .

loop_
_geom_torsion_atom_site_label_1
_geom_torsion_atom_site_label_2
_geom_torsion_atom_site_label_3
_geom_torsion_atom_site_label_4
_geom_torsion
_geom_torsion_site_symmetry_1
_geom_torsion_site_symmetry_4
C1 C2 C3 C4 4.5(9) . .
C1 C2 C3 C6 -174.9(6) . .
C1 N1 Mn1 C15 -130.3(5) . .
C1 N1 Mn1 C16 -45(4) . .
C1 N1 Mn1 N2 47.0(5) . .
C1 N1 Mn1 Br1 -43.4(5) . .
C1 N1 Mn1 C17 141.0(5) . .
C1 N1 Mn1 Br1' 140.9(6) . .
C1 N1 Mn1 C17' -46(2) . .
C2 C1 N1 C5 -2.6(9) . .
C2 C1 N1 Mn1 166.9(5) . .
C2 C3 C4 C5 -2.4(9) . .
C2 C3 C6 O1 -10.4(10) . .
C2 C3 C6 O2 165.9(5) . .
C3 C4 C5 N1 -2.4(10) . .
C3 C6 O2 C7 -175.5(5) . .
C4 C3 C6 O1 170.2(7) . .
C4 C3 C6 O2 -13.5(9) . .
C4 C5 N1 C1 4.8(9) . .
C4 C5 N1 Mn1 -164.4(5) . .
C5 N1 Mn1 C15 38.7(5) . .
C5 N1 Mn1 C16 124(4) . .
C5 N1 Mn1 N2 -144.0(5) . .
C5 N1 Mn1 Br1 125.6(5) . .
C5 N1 Mn1 C17 -50.1(5) . .
C5 N1 Mn1 Br1' -50.1(6) . .
C5 N1 Mn1 C17' 123(2) . .
C6 C3 C4 C5 177.0(6) . .
C7 C8 O3 C9 -178.1(6) . .
C8 C7 O2 C6 -96.6(7) . .
C9 C12 C13 C14 -179.5(6) 3_766 .
C10 C11 C12 C9 -179.2(6) . 3_766
C10 C11 C12 C13 0.6(10) . .
C10 N2 Mn1 C15 128(6) . .
C10 N2 Mn1 C16 -132.3(5) . .
C10 N2 Mn1 N1 51.6(5) . .
C10 N2 Mn1 Br1 138.8(5) . .
C10 N2 Mn1 C17 -44.1(6) . .
C10 N2 Mn1 Br1' -44.9(6) . .
C10 N2 Mn1 C17' 143(2) . .
C11 C10 N2 C14 1.2(10) . .
C11 C10 N2 Mn1 179.2(5) . .
C11 C12 C13 C14 0.6(10) . .
C12 C9 O3 C8 177.6(5) 3_766 .
C12 C13 C14 N2 -1.0(11) . .
C13 C14 N2 C10 0.1(10) . .
C13 C14 N2 Mn1 -178.0(5) . .
C14 N2 Mn1 C15 -54(6) . .
C14 N2 Mn1 C16 45.7(6) . .
C14 N2 Mn1 N1 -130.4(5) . .
C14 N2 Mn1 Br1 -43.3(5) . .
C14 N2 Mn1 C17 133.9(6) . .
C14 N2 Mn1 Br1' 133.1(6) . .
C14 N2 Mn1 C17' -39(2) . .
C15 Mn1 C17 O7 63(12) . .
C15 Mn1 C17' O7' -129(23) . .
C16 Mn1 C17 O7 -25(12) . .
C16 Mn1 C17' O7' -41(23) . .
N1 C1 C2 C3 -2.1(10) . .
N1 Mn1 C17 O7 154(12) . .
N1 Mn1 C17' O7' 139(23) . .
N2 C10 C11 C12 -1.6(10) . .
N2 Mn1 C17 O7 -117(12) . .
N2 Mn1 C17' O7' 51(23) . .
O1 C6 O2 C7 0.8(9) . .
O2 C7 C8 O3 70.7(7) . .
O4 C9 O3 C8 -1.8(10) . .
O5 C16 Mn1 C15 -46(32) . .
O5 C16 Mn1 N1 -132(31) . .
O5 C16 Mn1 N2 137(32) . .
O5 C16 Mn1 Br1 -133(32) . .
O5 C16 Mn1 C17 43(32) . .
O5 C16 Mn1 Br1' 43(32) . .
O5 C16 Mn1 C17' -131(33) . .
O6 C15 Mn1 C16 -73(18) . .
O6 C15 Mn1 N1 103(18) . .
O6 C15 Mn1 N2 26(22) . .
O6 C15 Mn1 Br1 16(18) . .
O6 C15 Mn1 C17 -161(18) . .
O6 C15 Mn1 Br1' -160(18) . .
O6 C15 Mn1 C17' 12(18) . .
Br1 Mn1 C17 O7 30(14) . .
Br1 Mn1 C17' O7' 110(37) . .
C17 Mn1 C17' O7' -83(27) . .
Br1' Mn1 C17 O7 -29(32) . .
Br1' Mn1 C17' O7' -80(27) . .
C17' Mn1 C17 O7 17(17) . .
